data_2217584
loop_
_publ_author_name
'Zhu, Jie'
'Yin, Xian-Hong'
'Wei, Ya-Yan'
'Qin, Ru-Wen'
'Lin, Cui-Wu'
'Nong, Hong-Feng'

_publ_section_title Nitrato(1,10-phenanthroline)(1<i>H</i>-1,2,4-triazole-3-carboxylato)copper(II)
_journal_coeditor_code LH2590
_journal_issue 2
_journal_name_full 'Acta Crystallographica Section E'
_journal_page_first m392
_journal_page_last m392
_journal_paper_doi 10.1107/S1600536808001803
_journal_volume 64
_journal_year 2008
_chemical_formula_iupac '[Cu (C3 H2 N3 O2) (N O3) (C12 H8 N2)]'
_chemical_formula_moiety 'C15 H10 Cu N6 O5'
_chemical_formula_sum 'C15 H10 Cu N6 O5'
_chemical_formula_weight 417.83
_chemical_name_systematic Nitrato(1,10-phenanthroline)(1<i>H</i>-1,2,4-triazole-3-carboxylato)copper(II)
_space_group_IT_number 14
_symmetry_cell_setting monoclinic
_symmetry_space_group_name_Hall '-P 2ybc'
_symmetry_space_group_name_H-M 'P 1 21/c 1'
_atom_sites_solution_hydrogens geom
_atom_sites_solution_primary direct
_atom_sites_solution_secondary difmap
_audit_creation_method SHELXL-97
_cell_angle_alpha 90.00
_cell_angle_beta 107.416(2)
_cell_angle_gamma 90.00
_cell_formula_units_Z 4
_cell_length_a 12.3779(14)
_cell_length_b 12.6444(15)
_cell_length_c 10.0196(10)
_cell_measurement_reflns_used 3888
_cell_measurement_temperature 298(2)
_cell_measurement_theta_max 27.689
_cell_measurement_theta_min 2.671
_cell_volume 1496.3(3)
_computing_cell_refinement 'SAINT (Siemens, 1996)'
_computing_data_collection 'SMART (Siemens, 1996)'
_computing_data_reduction 'SAINT (Siemens, 1996)'
_computing_molecular_graphics 'PLATON (Spek, 2003)'
_computing_publication_material 'SHELXTL (Sheldrick, 2008)'
_computing_structure_refinement 'SHELXL97 (Sheldrick, 2008)'
_computing_structure_solution 'SHELXS97 (Sheldrick, 2008)'
_diffrn_ambient_temperature 298(2)
_diffrn_measured_fraction_theta_full 0.992
_diffrn_measured_fraction_theta_max 0.992
_diffrn_measurement_device_type 'Bruker SMART CCD'
_diffrn_measurement_method '\f and \w'
_diffrn_radiation_monochromator graphite
_diffrn_radiation_source 'fine-focus sealed tube'
_diffrn_radiation_type MoK\a
_diffrn_radiation_wavelength 0.71073
_diffrn_reflns_av_R_equivalents 0.0329
_diffrn_reflns_av_sigmaI/netI 0.0335
_diffrn_reflns_limit_h_max 8
_diffrn_reflns_limit_h_min -14
_diffrn_reflns_limit_k_max 15
_diffrn_reflns_limit_k_min -14
_diffrn_reflns_limit_l_max 11
_diffrn_reflns_limit_l_min -11
_diffrn_reflns_number 7489
_diffrn_reflns_theta_full 25.00
_diffrn_reflns_theta_max 25.00
_diffrn_reflns_theta_min 1.72
_exptl_absorpt_coefficient_mu 1.507
_exptl_absorpt_correction_T_max 0.7044
_exptl_absorpt_correction_T_min 0.6282
_exptl_absorpt_correction_type multi-scan
_exptl_absorpt_process_details '(SADABS; Sheldrick, 1996)'
_exptl_crystal_colour dark-blue
_exptl_crystal_density_diffrn 1.855
_exptl_crystal_density_method 'not measured'
_exptl_crystal_description block
_exptl_crystal_F_000 844
_exptl_crystal_size_max 0.34
_exptl_crystal_size_mid 0.30
_exptl_crystal_size_min 0.25
_refine_diff_density_max 0.309
_refine_diff_density_min -0.293
_refine_ls_extinction_method none
_refine_ls_goodness_of_fit_ref 1.064
_refine_ls_hydrogen_treatment constr
_refine_ls_matrix_type full
_refine_ls_number_parameters 244
_refine_ls_number_reflns 2601
_refine_ls_number_restraints 0
_refine_ls_restrained_S_all 1.064
_refine_ls_R_factor_all 0.0420
_refine_ls_R_factor_gt 0.0295
_refine_ls_shift/su_max 0.001
_refine_ls_shift/su_mean 0.000
_refine_ls_structure_factor_coef Fsqd
_refine_ls_weighting_details 'calc w=1/[\s^2^(Fo^2^)+(0.0436P)^2^+0.8762P] where P=(Fo^2^+2Fc^2^)/3'
_refine_ls_weighting_scheme calc
_refine_ls_wR_factor_gt 0.0749
_refine_ls_wR_factor_ref 0.0860
_reflns_number_gt 2102
_reflns_number_total 2601
_reflns_threshold_expression I>2\s(I)
_cod_data_source_file lh2590.cif
_cod_data_source_block I
_cod_depositor_comments
;
The following automatic conversions were performed:
'_symmetry_cell_setting' value 'Monoclinic' changed to 'monoclinic'
according to '/home/saulius/struct/CIF-dictionaries/cif_core.dic'
dictionary named 'cif_core.dic' version 2.4.1 from 2010-06-29.

Automatic conversion script
Id: cif_fix_enum 1527 2010-12-29 10:47:43Z saulius 

The following automatic conversions were performed:

'_symmetry_cell_setting' value 'Monoclinic' changed to 'monoclinic'
according to /home/saulius/struct/CIF-dictionaries/cif_core.dic
dictionary named 'cif_core.dic' version 2.4.1 from 2010-06-29.

Automatic conversion script
Id: cif_fix_values 1715 2011-07-08 13:25:40Z adriana 
;
_cod_original_sg_symbol_H-M 'P 21/c'
_cod_database_code 2217584
_cod_database_fobs_code 2217584

loop_
_symmetry_equiv_pos_as_xyz
'x, y, z'
'-x, y+1/2, -z+1/2'
'-x, -y, -z'
'x, -y-1/2, z-1/2'

loop_
_atom_site_type_symbol
_atom_site_label
_atom_site_fract_x
_atom_site_fract_y
_atom_site_fract_z
_atom_site_U_iso_or_equiv
_atom_site_adp_type
_atom_site_calc_flag
_atom_site_refinement_flags
_atom_site_occupancy
Cu Cu1 0.67882(3) 1.02713(2) 0.58353(3) 0.02944(14) Uani d . 1
N N1 0.57639(19) 1.32426(17) 0.6760(2) 0.0321(5) Uani d . 1
H H1 0.5704 1.3918 0.6815 0.039 Uiso calc R 1
N N2 0.52709(19) 1.25284(17) 0.7412(2) 0.0309(5) Uani d . 1
N N3 0.62666(18) 1.17198(17) 0.6177(2) 0.0279(5) Uani d . 1
N N4 0.69970(18) 0.87706(17) 0.5374(2) 0.0277(5) Uani d . 1
N N5 0.78098(19) 1.05325(17) 0.4636(2) 0.0298(5) Uani d . 1
N N6 0.8485(2) 1.07924(19) 0.8885(2) 0.0360(6) Uani d . 1
O O1 0.56644(17) 0.98205(14) 0.6733(2) 0.0369(5) Uani d . 1
O O2 0.46508(19) 1.03880(15) 0.8074(2) 0.0449(6) Uani d . 1
O O3 0.83942(18) 1.03049(17) 0.7753(2) 0.0451(5) Uani d . 1
O O4 0.76459(19) 1.08825(19) 0.9301(2) 0.0512(6) Uani d . 1
O O5 0.9405(2) 1.1152(2) 0.9554(3) 0.0639(7) Uani d . 1
C C1 0.5273(2) 1.0534(2) 0.7344(3) 0.0304(6) Uani d . 1
C C2 0.5598(2) 1.1626(2) 0.7031(3) 0.0268(6) Uani d . 1
C C3 0.6344(2) 1.2759(2) 0.6036(3) 0.0315(6) Uani d . 1
H H3 0.6746 1.3093 0.5507 0.038 Uiso calc R 1
C C4 0.6555(2) 0.7905(2) 0.5753(3) 0.0312(6) Uani d . 1
H H4A 0.6063 0.7972 0.6290 0.037 Uiso calc R 1
C C5 0.6811(2) 0.6898(2) 0.5364(3) 0.0355(7) Uani d . 1
H H5A 0.6479 0.6306 0.5629 0.043 Uiso calc R 1
C C6 0.7544(2) 0.6778(2) 0.4597(3) 0.0367(7) Uani d . 1
H H6 0.7714 0.6107 0.4336 0.044 Uiso calc R 1
C C7 0.8041(2) 0.7676(2) 0.4206(3) 0.0300(6) Uani d . 1
C C8 0.7725(2) 0.8658(2) 0.4602(3) 0.0255(6) Uani d . 1
C C9 0.8155(2) 0.9609(2) 0.4195(2) 0.0261(6) Uani d . 1
C C10 0.8887(2) 0.9563(2) 0.3374(3) 0.0314(6) Uani d . 1
C C11 0.9255(3) 1.0523(3) 0.2966(3) 0.0403(7) Uani d . 1
H H11 0.9718 1.0534 0.2387 0.048 Uiso calc R 1
C C12 0.8919(3) 1.1448(2) 0.3435(3) 0.0427(8) Uani d . 1
H H12 0.9169 1.2092 0.3190 0.051 Uiso calc R 1
C C13 0.8209(2) 1.1429(2) 0.4275(3) 0.0375(7) Uani d . 1
H H13 0.8005 1.2066 0.4597 0.045 Uiso calc R 1
C C14 0.8817(2) 0.7653(2) 0.3406(3) 0.0371(7) Uani d . 1
H H14 0.9051 0.7004 0.3153 0.044 Uiso calc R 1
C C15 0.9220(2) 0.8549(2) 0.3007(3) 0.0368(7) Uani d . 1
H H15 0.9725 0.8508 0.2483 0.044 Uiso calc R 1

loop_
_atom_site_aniso_label
_atom_site_aniso_U_11
_atom_site_aniso_U_22
_atom_site_aniso_U_33
_atom_site_aniso_U_12
_atom_site_aniso_U_13
_atom_site_aniso_U_23
Cu1 0.0405(2) 0.01967(19) 0.0373(2) -0.00062(14) 0.02555(16) -0.00268(14)
N1 0.0420(14) 0.0163(11) 0.0440(13) 0.0013(10) 0.0220(12) -0.0007(10)
N2 0.0386(13) 0.0201(11) 0.0407(13) 0.0001(10) 0.0221(11) 0.0015(10)
N3 0.0353(13) 0.0223(11) 0.0327(12) -0.0008(9) 0.0202(10) -0.0008(9)
N4 0.0314(12) 0.0261(12) 0.0292(11) -0.0020(10) 0.0146(10) -0.0007(10)
N5 0.0370(13) 0.0252(12) 0.0329(12) -0.0017(10) 0.0190(11) -0.0019(10)
N6 0.0483(16) 0.0258(12) 0.0368(14) -0.0026(11) 0.0172(13) 0.0039(11)
O1 0.0511(13) 0.0207(10) 0.0525(12) -0.0022(8) 0.0361(11) -0.0036(9)
O2 0.0627(15) 0.0243(11) 0.0683(14) 0.0007(9) 0.0509(12) 0.0013(10)
O3 0.0444(13) 0.0571(15) 0.0368(11) 0.0069(10) 0.0165(10) -0.0106(10)
O4 0.0593(15) 0.0496(14) 0.0559(14) 0.0053(11) 0.0343(12) -0.0101(11)
O5 0.0640(17) 0.0648(17) 0.0596(15) -0.0248(14) 0.0132(13) -0.0089(13)
C1 0.0362(16) 0.0225(13) 0.0379(15) 0.0015(11) 0.0194(13) 0.0012(12)
C2 0.0298(14) 0.0226(14) 0.0310(14) 0.0013(11) 0.0140(12) -0.0009(11)
C3 0.0387(16) 0.0241(14) 0.0367(15) -0.0015(12) 0.0189(13) 0.0011(12)
C4 0.0370(16) 0.0276(14) 0.0306(14) -0.0006(12) 0.0129(13) 0.0009(11)
C5 0.0420(17) 0.0244(14) 0.0406(16) -0.0032(12) 0.0134(14) 0.0017(12)
C6 0.0425(18) 0.0239(14) 0.0427(16) 0.0052(12) 0.0109(14) -0.0039(12)
C7 0.0340(15) 0.0281(15) 0.0292(14) 0.0029(12) 0.0112(12) -0.0035(11)
C8 0.0267(14) 0.0271(14) 0.0237(13) 0.0011(11) 0.0090(11) -0.0028(11)
C9 0.0290(14) 0.0270(14) 0.0243(13) 0.0001(11) 0.0109(11) -0.0019(11)
C10 0.0284(15) 0.0396(17) 0.0291(14) -0.0008(12) 0.0130(12) -0.0023(12)
C11 0.0413(18) 0.0448(19) 0.0421(17) -0.0041(14) 0.0237(15) 0.0021(14)
C12 0.0499(19) 0.0366(17) 0.0524(19) -0.0053(14) 0.0319(16) 0.0055(14)
C13 0.0464(18) 0.0246(15) 0.0483(18) -0.0022(12) 0.0245(15) -0.0018(13)
C14 0.0417(17) 0.0338(16) 0.0390(16) 0.0071(13) 0.0169(14) -0.0092(13)
C15 0.0340(16) 0.0440(18) 0.0389(16) 0.0040(13) 0.0207(13) -0.0072(13)

loop_
_atom_type_symbol
_atom_type_description
_atom_type_scat_dispersion_real
_atom_type_scat_dispersion_imag
_atom_type_scat_source
C C 0.0033 0.0016 'International Tables Vol C Tables 4.2.6.8 and 6.1.1.4'
H H 0.0000 0.0000 'International Tables Vol C Tables 4.2.6.8 and 6.1.1.4'
N N 0.0061 0.0033 'International Tables Vol C Tables 4.2.6.8 and 6.1.1.4'
O O 0.0106 0.0060 'International Tables Vol C Tables 4.2.6.8 and 6.1.1.4'
Cu Cu 0.3201 1.2651 'International Tables Vol C Tables 4.2.6.8 and 6.1.1.4'

loop_
_geom_angle_atom_site_label_1
_geom_angle_atom_site_label_2
_geom_angle_atom_site_label_3
_geom_angle
O1 Cu1 N4 89.34(8)
O1 Cu1 N3 82.99(8)
N4 Cu1 N3 169.22(9)
O1 Cu1 N5 169.26(8)
N4 Cu1 N5 82.50(9)
N3 Cu1 N5 104.10(9)
O1 Cu1 O3 100.15(8)
N4 Cu1 O3 94.09(8)
N3 Cu1 O3 94.71(8)
N5 Cu1 O3 87.45(8)
C3 N1 N2 110.7(2)
C3 N1 H1 124.6
N2 N1 H1 124.6
C2 N2 N1 102.5(2)
C3 N3 C2 103.2(2)
C3 N3 Cu1 148.06(19)
C2 N3 Cu1 108.37(16)
C4 N4 C8 118.4(2)
C4 N4 Cu1 128.81(18)
C8 N4 Cu1 112.74(17)
C13 N5 C9 117.7(2)
C13 N5 Cu1 130.77(19)
C9 N5 Cu1 111.51(17)
O5 N6 O4 121.3(3)
O5 N6 O3 119.4(3)
O4 N6 O3 119.3(2)
C1 O1 Cu1 116.28(17)
N6 O3 Cu1 125.19(17)
O2 C1 O1 125.5(2)
O2 C1 C2 121.4(2)
O1 C1 C2 113.0(2)
N2 C2 N3 114.1(2)
N2 C2 C1 128.3(2)
N3 C2 C1 117.6(2)
N1 C3 N3 109.4(2)
N1 C3 H3 125.3
N3 C3 H3 125.3
N4 C4 C5 121.7(3)
N4 C4 H4A 119.2
C5 C4 H4A 119.2
C6 C5 C4 120.3(3)
C6 C5 H5A 119.9
C4 C5 H5A 119.9
C5 C6 C7 119.3(3)
C5 C6 H6 120.3
C7 C6 H6 120.3
C8 C7 C6 117.2(2)
C8 C7 C14 118.2(3)
C6 C7 C14 124.5(3)
N4 C8 C7 123.0(2)
N4 C8 C9 116.3(2)
C7 C8 C9 120.6(2)
N5 C9 C10 123.3(2)
N5 C9 C8 116.8(2)
C10 C9 C8 119.9(2)
C9 C10 C11 117.4(3)
C9 C10 C15 118.6(3)
C11 C10 C15 124.0(3)
C12 C11 C10 118.8(3)
C12 C11 H11 120.6
C10 C11 H11 120.6
C11 C12 C13 120.3(3)
C11 C12 H12 119.8
C13 C12 H12 119.8
N5 C13 C12 122.4(3)
N5 C13 H13 118.8
C12 C13 H13 118.8
C15 C14 C7 121.5(3)
C15 C14 H14 119.3
C7 C14 H14 119.3
C14 C15 C10 121.2(3)
C14 C15 H15 119.4
C10 C15 H15 119.4

loop_
_geom_bond_atom_site_label_1
_geom_bond_atom_site_label_2
_geom_bond_distance
_geom_bond_publ_flag
Cu1 O1 1.9540(19) y
Cu1 N4 1.988(2) y
Cu1 N3 2.005(2) y
Cu1 N5 2.015(2) y
Cu1 O3 2.315(2) y
N1 C3 1.314(3) ?
N1 N2 1.361(3) ?
N1 H1 0.8600 ?
N2 C2 1.305(3) ?
N3 C3 1.329(3) ?
N3 C2 1.363(3) ?
N4 C4 1.329(3) ?
N4 C8 1.359(3) ?
N5 C13 1.329(4) ?
N5 C9 1.362(3) ?
N6 O5 1.223(3) ?
N6 O4 1.234(3) ?
N6 O3 1.267(3) ?
O1 C1 1.266(3) ?
O2 C1 1.225(3) ?
C1 C2 1.497(4) ?
C3 H3 0.9300 ?
C4 C5 1.396(4) ?
C4 H4A 0.9300 ?
C5 C6 1.362(4) ?
C5 H5A 0.9300 ?
C6 C7 1.402(4) ?
C6 H6 0.9300 ?
C7 C8 1.395(4) ?
C7 C14 1.424(4) ?
C8 C9 1.423(4) ?
C9 C10 1.396(4) ?
C10 C11 1.401(4) ?
C10 C15 1.427(4) ?
C11 C12 1.371(4) ?
C11 H11 0.9300 ?
C12 C13 1.387(4) ?
C12 H12 0.9300 ?
C13 H13 0.9300 ?
C14 C15 1.347(4) ?
C14 H14 0.9300 ?
C15 H15 0.9300 ?

loop_
_geom_hbond_atom_site_label_D
_geom_hbond_atom_site_label_H
_geom_hbond_atom_site_label_A
_geom_hbond_site_symmetry_A
_geom_hbond_distance_DH
_geom_hbond_distance_HA
_geom_hbond_distance_DA
_geom_hbond_angle_DHA
N1 H1 O2 2_656 0.86 1.92 2.775(3) 171.8

loop_
_geom_torsion_atom_site_label_1
_geom_torsion_atom_site_label_2
_geom_torsion_atom_site_label_3
_geom_torsion_atom_site_label_4
_geom_torsion
C3 N1 N2 C2 0.2(3)
O1 Cu1 N3 C3 -178.1(4)
N4 Cu1 N3 C3 -133.1(5)
N5 Cu1 N3 C3 -6.3(4)
O3 Cu1 N3 C3 82.3(4)
O1 Cu1 N3 C2 10.49(17)
N4 Cu1 N3 C2 55.4(5)
N5 Cu1 N3 C2 -177.73(17)
O3 Cu1 N3 C2 -89.18(18)
O1 Cu1 N4 C4 -5.8(2)
N3 Cu1 N4 C4 -50.4(6)
N5 Cu1 N4 C4 -178.8(2)
O3 Cu1 N4 C4 94.3(2)
O1 Cu1 N4 C8 176.37(18)
N3 Cu1 N4 C8 131.8(4)
N5 Cu1 N4 C8 3.38(17)
O3 Cu1 N4 C8 -83.50(18)
O1 Cu1 N5 C13 139.0(4)
N4 Cu1 N5 C13 179.9(3)
N3 Cu1 N5 C13 8.6(3)
O3 Cu1 N5 C13 -85.6(3)
O1 Cu1 N5 C9 -43.7(5)
N4 Cu1 N5 C9 -2.82(17)
N3 Cu1 N5 C9 -174.14(17)
O3 Cu1 N5 C9 91.65(18)
N4 Cu1 O1 C1 175.3(2)
N3 Cu1 O1 C1 -12.3(2)
N5 Cu1 O1 C1 -144.3(4)
O3 Cu1 O1 C1 81.2(2)
O5 N6 O3 Cu1 -148.4(2)
O4 N6 O3 Cu1 32.6(3)
O1 Cu1 O3 N6 -52.7(2)
N4 Cu1 O3 N6 -142.7(2)
N3 Cu1 O3 N6 31.0(2)
N5 Cu1 O3 N6 135.0(2)
Cu1 O1 C1 O2 -172.5(2)
Cu1 O1 C1 C2 10.6(3)
N1 N2 C2 N3 -0.1(3)
N1 N2 C2 C1 -176.0(3)
C3 N3 C2 N2 0.0(3)
Cu1 N3 C2 N2 175.33(18)
C3 N3 C2 C1 176.3(2)
Cu1 N3 C2 C1 -8.3(3)
O2 C1 C2 N2 -2.3(5)
O1 C1 C2 N2 174.8(3)
O2 C1 C2 N3 -178.1(3)
O1 C1 C2 N3 -1.0(4)
N2 N1 C3 N3 -0.2(3)
C2 N3 C3 N1 0.2(3)
Cu1 N3 C3 N1 -171.5(3)
C8 N4 C4 C5 -0.7(4)
Cu1 N4 C4 C5 -178.4(2)
N4 C4 C5 C6 1.1(4)
C4 C5 C6 C7 0.1(4)
C5 C6 C7 C8 -1.7(4)
C5 C6 C7 C14 -179.9(3)
C4 N4 C8 C7 -0.9(4)
Cu1 N4 C8 C7 177.13(19)
C4 N4 C8 C9 178.6(2)
Cu1 N4 C8 C9 -3.4(3)
C6 C7 C8 N4 2.1(4)
C14 C7 C8 N4 -179.5(2)
C6 C7 C8 C9 -177.4(2)
C14 C7 C8 C9 1.0(4)
C13 N5 C9 C10 -0.9(4)
Cu1 N5 C9 C10 -178.6(2)
C13 N5 C9 C8 179.5(2)
Cu1 N5 C9 C8 1.8(3)
N4 C8 C9 N5 1.0(3)
C7 C8 C9 N5 -179.5(2)
N4 C8 C9 C10 -178.6(2)
C7 C8 C9 C10 0.9(4)
N5 C9 C10 C11 -1.6(4)
C8 C9 C10 C11 178.0(2)
N5 C9 C10 C15 178.1(2)
C8 C9 C10 C15 -2.3(4)
C9 C10 C11 C12 2.6(4)
C15 C10 C11 C12 -177.0(3)
C10 C11 C12 C13 -1.3(5)
C9 N5 C13 C12 2.4(4)
Cu1 N5 C13 C12 179.5(2)
C11 C12 C13 N5 -1.3(5)
C8 C7 C14 C15 -1.6(4)
C6 C7 C14 C15 176.7(3)
C7 C14 C15 C10 0.2(4)
C9 C10 C15 C14 1.8(4)
C11 C10 C15 C14 -178.5(3)
